data_4083771
loop_
_publ_author_name
'Samigullin, Kamil'
'Bolte, Michael'
'Lerner, Hans-Wolfram'
'Wagner, Matthias'

_publ_section_title
;
 Facile Synthesis of (3,5-(CF3)2C6H3)2BX (X = H, OMe, F, Cl, Br):
 Reagents for the Introduction of a Strong Boryl Acceptor Unit
;
_journal_name_full Organometallics
_journal_page_first 140626134355006
_journal_paper_doi 10.1021/om500476d
_journal_year 2014
_chemical_formula_moiety 'C16 H6 B Br F12'
_chemical_formula_sum 'C16 H6 B Br F12'
_chemical_formula_weight 516.93
_chemical_name_systematic ?
_space_group_crystal_system triclinic
_space_group_IT_number 2
_space_group_name_Hall '-P 1'
_space_group_name_H-M_alt 'P -1'
_symmetry_space_group_name_Hall '-P 1'
_symmetry_space_group_name_H-M 'P -1'
_atom_sites_solution_hydrogens geom
_audit_creation_method SHELXL-1997
_cell_angle_alpha 106.284(6)
_cell_angle_beta 102.371(6)
_cell_angle_gamma 99.235(6)
_cell_formula_units_Z 2
_cell_length_a 8.2816(6)
_cell_length_b 9.2342(7)
_cell_length_c 12.7869(9)
_cell_measurement_reflns_used 22056
_cell_measurement_temperature 173(2)
_cell_measurement_theta_max 26.9
_cell_measurement_theta_min 3.4
_cell_volume 891.11(12)
_computing_cell_refinement 'X-Area (Stoe & Cie, 2001)'
_computing_data_collection 'X-Area (Stoe & Cie, 2001)'
_computing_data_reduction 'X-Area (Stoe & Cie, 2001)'
_computing_molecular_graphics 'XP in SHELXTL-Plus (Sheldrick, 2008)'
_computing_publication_material SHELXL97
_computing_structure_refinement 'SHELXL (Sheldrick, 2008)'
_computing_structure_solution 'SHELXS (Sheldrick, 2008)'
_diffrn_ambient_temperature 173(2)
_diffrn_measured_fraction_theta_full 0.995
_diffrn_measured_fraction_theta_max 0.989
_diffrn_measurement_device_type 'STOE IPDS II two-circle-diffractometer'
_diffrn_measurement_method \w
_diffrn_radiation_type MoK\a
_diffrn_radiation_wavelength 0.71073
_diffrn_reflns_av_R_equivalents 0.0497
_diffrn_reflns_av_unetI/netI 0.0317
_diffrn_reflns_Laue_measured_fraction_full 0.995
_diffrn_reflns_Laue_measured_fraction_max 0.989
_diffrn_reflns_limit_h_max 10
_diffrn_reflns_limit_h_min -10
_diffrn_reflns_limit_k_max 11
_diffrn_reflns_limit_k_min -11
_diffrn_reflns_limit_l_max 15
_diffrn_reflns_limit_l_min -15
_diffrn_reflns_number 14745
_diffrn_reflns_point_group_measured_fraction_full 0.995
_diffrn_reflns_point_group_measured_fraction_max 0.989
_diffrn_reflns_theta_full 25.000
_diffrn_reflns_theta_max 26.429
_diffrn_reflns_theta_min 3.352
_diffrn_source 'Genix 3D I\mS microfocus X-ray source'
_exptl_absorpt_coefficient_mu 2.427
_exptl_absorpt_correction_T_max 0.683
_exptl_absorpt_correction_T_min 0.669
_exptl_absorpt_correction_type multi-scan
_exptl_absorpt_process_details 'X-Area (Stoe & Cie, 2001)'
_exptl_crystal_colour colourless
_exptl_crystal_density_diffrn 1.927
_exptl_crystal_description block
_exptl_crystal_F_000 500
_exptl_crystal_size_max 0.180
_exptl_crystal_size_mid 0.180
_exptl_crystal_size_min 0.170
_refine_diff_density_max 0.941
_refine_diff_density_min -0.829
_refine_diff_density_rms 0.093
_refine_ls_extinction_method none
_refine_ls_goodness_of_fit_ref 1.035
_refine_ls_hydrogen_treatment constr
_refine_ls_matrix_type full
_refine_ls_number_parameters 281
_refine_ls_number_reflns 3625
_refine_ls_number_restraints 1
_refine_ls_restrained_S_all 1.035
_refine_ls_R_factor_all 0.0503
_refine_ls_R_factor_gt 0.0466
_refine_ls_shift/su_max 0.001
_refine_ls_shift/su_mean 0.000
_refine_ls_structure_factor_coef Fsqd
_refine_ls_weighting_details 'w=1/[\s^2^(Fo^2^)+(0.0558P)^2^+2.4443P] where P=(Fo^2^+2Fc^2^)/3'
_refine_ls_weighting_scheme calc
_refine_ls_wR_factor_gt 0.1162
_refine_ls_wR_factor_ref 0.1188
_reflns_Friedel_coverage 0.000
_reflns_number_gt 3364
_reflns_number_total 3625
_reflns_threshold_expression 'I > 2\s(I)'
_cod_data_source_file om500476d_si_002.cif
_cod_data_source_block wa1728
_cod_database_code 4083771
_shelx_space_group_comment
; 
The symmetry employed for this shelxl refinement is uniquely defined 
by the following loop, which should always be used as a source of 
symmetry information in preference to the above space-group names. 
They are only intended as comments. 
;
_shelx_estimated_absorpt_t_min 0.669
_shelx_estimated_absorpt_t_max 0.683
_shelxl_version_number 2013-3

loop_
_space_group_symop_operation_xyz
'x, y, z'
'-x, -y, -z'

loop_
_atom_site_label
_atom_site_type_symbol
_atom_site_fract_x
_atom_site_fract_y
_atom_site_fract_z
_atom_site_U_iso_or_equiv
_atom_site_adp_type
_atom_site_occupancy
_atom_site_site_symmetry_order
_atom_site_calc_flag
_atom_site_refinement_flags_posn
_atom_site_refinement_flags_adp
_atom_site_refinement_flags_occupancy
_atom_site_disorder_assembly
_atom_site_disorder_group
B1 B 0.5069(5) 0.2406(4) 0.7519(3) 0.0240(7) Uani 1 1 d . . . . .
Br1 Br 0.61706(5) 0.11692(4) 0.82903(3) 0.02974(13) Uani 1 1 d . . . . .
C1 C 0.3991(4) 0.1604(4) 0.6267(3) 0.0237(6) Uani 1 1 d . . . . .
C2 C 0.3818(4) 0.2462(4) 0.5525(3) 0.0248(7) Uani 1 1 d . . . . .
H2 H 0.4363 0.3535 0.5790 0.030 Uiso 1 1 calc R U . . .
C3 C 0.2858(5) 0.1765(4) 0.4400(3) 0.0278(7) Uani 1 1 d . . . . .
C4 C 0.2030(4) 0.0211(4) 0.4002(3) 0.0269(7) Uani 1 1 d . . . . .
H4 H 0.1346 -0.0256 0.3241 0.032 Uiso 1 1 calc R U . . .
C5 C 0.2214(4) -0.0657(4) 0.4730(3) 0.0258(7) Uani 1 1 d . . . . .
C6 C 0.3190(4) 0.0013(4) 0.5841(3) 0.0240(6) Uani 1 1 d . . . . .
H6 H 0.3321 -0.0605 0.6321 0.029 Uiso 1 1 calc R U . . .
C7 C 0.2744(6) 0.2727(5) 0.3626(4) 0.0416(10) Uani 1 1 d . . . . .
C8 C 0.1341(5) -0.2346(4) 0.4275(3) 0.0324(8) Uani 1 1 d . . . . .
C11 C 0.5289(4) 0.4152(4) 0.8185(3) 0.0246(7) Uani 1 1 d . . . . .
C12 C 0.3973(4) 0.4885(4) 0.7955(3) 0.0250(7) Uani 1 1 d . . . . .
H12 H 0.2958 0.4317 0.7377 0.030 Uiso 1 1 calc R U . . .
C13 C 0.4117(4) 0.6434(4) 0.8556(3) 0.0250(7) Uani 1 1 d . . . . .
C14 C 0.5603(5) 0.7291(4) 0.9380(3) 0.0268(7) Uani 1 1 d . . . . .
H14 H 0.5720 0.8357 0.9775 0.032 Uiso 1 1 calc R U . . .
C15 C 0.6926(4) 0.6569(4) 0.9622(3) 0.0260(7) Uani 1 1 d . . . . .
C16 C 0.6770(4) 0.5022(4) 0.9051(3) 0.0261(7) Uani 1 1 d . . . . .
H16 H 0.7669 0.4541 0.9244 0.031 Uiso 1 1 calc R U . . .
C17 C 0.2634(5) 0.7134(4) 0.8292(3) 0.0327(8) Uani 1 1 d . . . . .
C18 C 0.8520(5) 0.7508(4) 1.0522(3) 0.0353(8) Uani 1 1 d . . . . .
F71 F 0.2669(11) 0.4146(7) 0.4112(5) 0.0566(19) Uiso 0.553(13) 1 d . . P A 1
F72 F 0.1455(10) 0.2005(7) 0.2668(5) 0.0521(16) Uiso 0.553(13) 1 d . . P A 1
F73 F 0.4290(7) 0.2955(9) 0.3350(6) 0.0543(17) Uiso 0.553(13) 1 d . . P A 1
F71' F 0.1804(11) 0.3812(8) 0.3952(5) 0.047(2) Uiso 0.447(13) 1 d . . P A 2
F72' F 0.2014(11) 0.1950(7) 0.2542(5) 0.0416(18) Uiso 0.447(13) 1 d . . P A 2
F73' F 0.4143(10) 0.3527(13) 0.3633(8) 0.064(2) Uiso 0.447(13) 1 d . . P A 2
F81 F -0.0363(8) -0.2541(7) 0.3880(8) 0.0274(14) Uiso 0.393(3) 1 d . . P B 1
F82 F 0.1905(11) -0.3112(8) 0.3357(7) 0.0215(16) Uiso 0.393(3) 1 d . . P B 1
F83 F 0.1541(10) -0.3076(6) 0.5022(4) 0.0240(11) Uiso 0.393(3) 1 d . . P B 1
F81' F -0.0296(12) -0.2504(11) 0.3510(10) 0.040(3) Uiso 0.281(3) 1 d . . P B 2
F82' F 0.2063(13) -0.3196(11) 0.3681(10) 0.038(3) Uiso 0.281(3) 1 d . . P B 2
F83' F 0.0844(16) -0.2866(12) 0.5038(8) 0.046(2) Uiso 0.281(3) 1 d . . P B 2
F81" F -0.0163(12) -0.2716(11) 0.4303(9) 0.051(2) Uiso 0.326(3) 1 d . . P B 3
F82" F 0.1434(14) -0.3057(11) 0.3265(8) 0.040(3) Uiso 0.326(3) 1 d . . P B 3
F83" F 0.2222(12) -0.3162(8) 0.4949(6) 0.0335(17) Uiso 0.326(3) 1 d . . P B 3
F171 F 0.2966(4) 0.8648(3) 0.8861(3) 0.0601(8) Uani 1 1 d . . . . .
F172 F 0.2136(5) 0.6987(5) 0.7215(2) 0.0790(12) Uani 1 1 d . . . . .
F173 F 0.1316(3) 0.6491(4) 0.8562(3) 0.0647(9) Uani 1 1 d . . . . .
F181 F 0.9377(4) 0.8591(4) 1.0231(3) 0.0701(10) Uani 1 1 d . . . . .
F182 F 0.9566(4) 0.6655(3) 1.0806(3) 0.0668(9) Uani 1 1 d . . . . .
F183 F 0.8189(4) 0.8267(4) 1.1482(2) 0.0592(8) Uani 1 1 d . . . . .

loop_
_atom_site_aniso_label
_atom_site_aniso_U_11
_atom_site_aniso_U_22
_atom_site_aniso_U_33
_atom_site_aniso_U_23
_atom_site_aniso_U_13
_atom_site_aniso_U_12
B1 0.0218(17) 0.0236(18) 0.0251(18) 0.0052(14) 0.0077(14) 0.0046(14)
Br1 0.0336(2) 0.0281(2) 0.02542(19) 0.00669(13) 0.00453(14) 0.00988(14)
C1 0.0231(15) 0.0223(15) 0.0231(16) 0.0036(13) 0.0069(12) 0.0043(12)
C2 0.0269(16) 0.0185(15) 0.0285(17) 0.0051(13) 0.0096(13) 0.0056(12)
C3 0.0318(17) 0.0273(17) 0.0270(17) 0.0077(14) 0.0109(14) 0.0121(14)
C4 0.0272(16) 0.0272(17) 0.0227(16) 0.0034(13) 0.0058(13) 0.0061(13)
C5 0.0243(16) 0.0244(16) 0.0258(16) 0.0036(13) 0.0079(13) 0.0044(13)
C6 0.0251(16) 0.0209(15) 0.0243(16) 0.0057(12) 0.0067(13) 0.0037(12)
C7 0.062(3) 0.0303(19) 0.033(2) 0.0107(16) 0.0104(19) 0.0148(19)
C8 0.0332(19) 0.0270(18) 0.0276(18) 0.0011(14) 0.0074(14) -0.0038(14)
C11 0.0257(16) 0.0238(16) 0.0208(15) 0.0035(13) 0.0061(13) 0.0028(13)
C12 0.0255(16) 0.0245(16) 0.0214(15) 0.0041(13) 0.0058(13) 0.0030(13)
C13 0.0283(17) 0.0256(16) 0.0222(16) 0.0078(13) 0.0085(13) 0.0067(13)
C14 0.0331(18) 0.0213(15) 0.0224(16) 0.0026(13) 0.0088(14) 0.0028(13)
C15 0.0257(16) 0.0252(16) 0.0219(16) 0.0034(13) 0.0057(13) 0.0003(13)
C16 0.0238(16) 0.0261(16) 0.0258(16) 0.0056(13) 0.0063(13) 0.0047(13)
C17 0.037(2) 0.0341(19) 0.0270(18) 0.0086(15) 0.0073(15) 0.0121(15)
C18 0.0324(19) 0.0279(18) 0.035(2) 0.0014(15) 0.0036(16) -0.0002(15)
F171 0.0584(17) 0.0319(13) 0.080(2) 0.0096(13) 0.0026(15) 0.0217(12)
F172 0.095(2) 0.126(3) 0.0311(14) 0.0260(17) 0.0095(15) 0.077(2)
F173 0.0364(14) 0.0673(19) 0.113(3) 0.0483(18) 0.0335(16) 0.0252(13)
F181 0.0553(17) 0.0656(19) 0.0639(19) 0.0240(16) -0.0049(14) -0.0327(15)
F182 0.0415(15) 0.0442(15) 0.078(2) -0.0043(14) -0.0240(14) 0.0083(12)
F183 0.0469(15) 0.0686(19) 0.0322(13) -0.0139(12) 0.0000(11) 0.0000(13)

loop_
_atom_type_symbol
_atom_type_description
_atom_type_scat_dispersion_real
_atom_type_scat_dispersion_imag
_atom_type_scat_source
C C 0.0033 0.0016 'International Tables Vol C Tables 4.2.6.8 and 6.1.1.4'
H H 0.0000 0.0000 'International Tables Vol C Tables 4.2.6.8 and 6.1.1.4'
B B 0.0013 0.0007 'International Tables Vol C Tables 4.2.6.8 and 6.1.1.4'
Br Br -0.2901 2.4595 'International Tables Vol C Tables 4.2.6.8 and 6.1.1.4'
F F 0.0171 0.0103 'International Tables Vol C Tables 4.2.6.8 and 6.1.1.4'

loop_
_geom_angle_atom_site_label_1
_geom_angle_atom_site_label_2
_geom_angle_atom_site_label_3
_geom_angle
C1 B1 C11 123.7(3)
C1 B1 Br1 118.1(2)
C11 B1 Br1 118.2(2)
C2 C1 C6 118.0(3)
C2 C1 B1 120.0(3)
C6 C1 B1 122.0(3)
C3 C2 C1 120.9(3)
C3 C2 H2 119.6
C1 C2 H2 119.6
C4 C3 C2 120.5(3)
C4 C3 C7 120.6(3)
C2 C3 C7 118.9(3)
C3 C4 C5 119.0(3)
C3 C4 H4 120.5
C5 C4 H4 120.5
C6 C5 C4 121.0(3)
C6 C5 C8 120.7(3)
C4 C5 C8 118.2(3)
C5 C6 C1 120.5(3)
C5 C6 H6 119.7
C1 C6 H6 119.7
F73' C7 F72' 103.9(6)
F71 C7 F72 111.9(5)
F73' C7 F71' 104.5(6)
F72' C7 F71' 106.5(5)
F71 C7 F73 101.8(5)
F72 C7 F73 109.7(5)
F73' C7 C3 116.0(5)
F71 C7 C3 113.9(4)
F72' C7 C3 115.6(4)
F72 C7 C3 111.1(4)
F71' C7 C3 109.4(4)
F73 C7 C3 108.0(4)
F81" C8 F82" 108.2(7)
F82' C8 F83' 115.1(8)
F83 C8 F81 105.7(6)
F83 C8 F82 108.5(6)
F81 C8 F82 106.7(6)
F82' C8 F81' 104.4(7)
F83' C8 F81' 100.1(7)
F81" C8 F83" 103.3(7)
F82" C8 F83" 102.3(6)
F81" C8 C5 117.8(5)
F82' C8 C5 114.9(6)
F82" C8 C5 114.3(5)
F83' C8 C5 113.0(5)
F83 C8 C5 114.5(4)
F81 C8 C5 110.6(4)
F82 C8 C5 110.3(4)
F81' C8 C5 107.3(5)
F83" C8 C5 109.3(4)
C12 C11 C16 118.0(3)
C12 C11 B1 120.0(3)
C16 C11 B1 122.0(3)
C13 C12 C11 121.3(3)
C13 C12 H12 119.4
C11 C12 H12 119.4
C14 C13 C12 120.2(3)
C14 C13 C17 121.3(3)
C12 C13 C17 118.5(3)
C13 C14 C15 119.1(3)
C13 C14 H14 120.5
C15 C14 H14 120.5
C16 C15 C14 120.9(3)
C16 C15 C18 120.6(3)
C14 C15 C18 118.5(3)
C15 C16 C11 120.5(3)
C15 C16 H16 119.8
C11 C16 H16 119.8
F172 C17 F173 107.4(4)
F172 C17 F171 106.4(4)
F173 C17 F171 105.7(3)
F172 C17 C13 112.2(3)
F173 C17 C13 111.7(3)
F171 C17 C13 113.0(3)
F181 C18 F182 107.6(4)
F181 C18 F183 105.4(3)
F182 C18 F183 105.8(4)
F181 C18 C15 112.7(3)
F182 C18 C15 113.0(3)
F183 C18 C15 111.8(3)

loop_
_geom_bond_atom_site_label_1
_geom_bond_atom_site_label_2
_geom_bond_distance
B1 C1 1.554(5)
B1 C11 1.558(5)
B1 Br1 1.922(4)
C1 C2 1.396(5)
C1 C6 1.407(5)
C2 C3 1.393(5)
C2 H2 0.9500
C3 C4 1.384(5)
C3 C7 1.502(5)
C4 C5 1.389(5)
C4 H4 0.9500
C5 C6 1.382(5)
C5 C8 1.498(5)
C6 H6 0.9500
C7 F73' 1.267(9)
C7 F71 1.301(7)
C7 F72' 1.321(7)
C7 F72 1.356(7)
C7 F71' 1.393(8)
C7 F73 1.399(8)
C8 F81" 1.249(10)
C8 F82' 1.250(11)
C8 F82" 1.300(11)
C8 F83' 1.312(11)
C8 F83 1.313(7)
C8 F81 1.358(7)
C8 F82 1.404(8)
C8 F81' 1.451(10)
C8 F83" 1.453(8)
C11 C12 1.394(5)
C11 C16 1.406(5)
C12 C13 1.393(5)
C12 H12 0.9500
C13 C14 1.384(5)
C13 C17 1.497(5)
C14 C15 1.395(5)
C14 H14 0.9500
C15 C16 1.381(5)
C15 C18 1.497(5)
C16 H16 0.9500
C17 F172 1.311(5)
C17 F173 1.315(5)
C17 F171 1.334(5)
C18 F181 1.318(5)
C18 F182 1.322(5)
C18 F183 1.340(5)

loop_
_geom_torsion_atom_site_label_1
_geom_torsion_atom_site_label_2
_geom_torsion_atom_site_label_3
_geom_torsion_atom_site_label_4
_geom_torsion
C11 B1 C1 C2 29.8(5)
Br1 B1 C1 C2 -150.8(3)
C11 B1 C1 C6 -151.2(3)
Br1 B1 C1 C6 28.1(4)
C6 C1 C2 C3 1.0(5)
B1 C1 C2 C3 180.0(3)
C1 C2 C3 C4 1.1(5)
C1 C2 C3 C7 -178.5(3)
C2 C3 C4 C5 -2.0(5)
C7 C3 C4 C5 177.6(3)
C3 C4 C5 C6 0.7(5)
C3 C4 C5 C8 -178.6(3)
C4 C5 C6 C1 1.4(5)
C8 C5 C6 C1 -179.3(3)
C2 C1 C6 C5 -2.3(5)
B1 C1 C6 C5 178.8(3)
C4 C3 C7 F73' -130.6(7)
C2 C3 C7 F73' 49.0(8)
C4 C3 C7 F71 143.0(5)
C2 C3 C7 F71 -37.3(7)
C4 C3 C7 F72' -8.6(7)
C2 C3 C7 F72' 171.0(5)
C4 C3 C7 F72 15.6(6)
C2 C3 C7 F72 -164.7(5)
C4 C3 C7 F71' 111.5(5)
C2 C3 C7 F71' -68.8(6)
C4 C3 C7 F73 -104.7(5)
C2 C3 C7 F73 75.0(5)
C6 C5 C8 F81" 93.7(8)
C4 C5 C8 F81" -86.9(8)
C6 C5 C8 F82' -101.7(7)
C4 C5 C8 F82' 77.6(7)
C6 C5 C8 F82" -137.6(6)
C4 C5 C8 F82" 41.8(7)
C6 C5 C8 F83' 33.2(8)
C4 C5 C8 F83' -147.5(7)
C6 C5 C8 F83 2.3(6)
C4 C5 C8 F83 -178.3(5)
C6 C5 C8 F81 121.7(6)
C4 C5 C8 F81 -59.0(6)
C6 C5 C8 F82 -120.5(6)
C4 C5 C8 F82 58.9(6)
C6 C5 C8 F81' 142.6(6)
C4 C5 C8 F81' -38.0(7)
C6 C5 C8 F83" -23.7(6)
C4 C5 C8 F83" 155.7(5)
C1 B1 C11 C12 32.2(5)
Br1 B1 C11 C12 -147.2(3)
C1 B1 C11 C16 -149.9(3)
Br1 B1 C11 C16 30.8(4)
C16 C11 C12 C13 0.4(5)
B1 C11 C12 C13 178.4(3)
C11 C12 C13 C14 1.7(5)
C11 C12 C13 C17 -178.0(3)
C12 C13 C14 C15 -2.0(5)
C17 C13 C14 C15 177.7(3)
C13 C14 C15 C16 0.1(5)
C13 C14 C15 C18 -179.5(3)
C14 C15 C16 C11 2.1(5)
C18 C15 C16 C11 -178.3(3)
C12 C11 C16 C15 -2.3(5)
B1 C11 C16 C15 179.7(3)
C14 C13 C17 F172 125.2(4)
C12 C13 C17 F172 -55.1(5)
C14 C13 C17 F173 -114.1(4)
C12 C13 C17 F173 65.6(4)
C14 C13 C17 F171 4.9(5)
C12 C13 C17 F171 -175.4(3)
C16 C15 C18 F181 112.4(4)
C14 C15 C18 F181 -68.0(5)
C16 C15 C18 F182 -9.9(5)
C14 C15 C18 F182 169.7(4)
C16 C15 C18 F183 -129.1(4)
C14 C15 C18 F183 50.4(5)
